data_7203266
loop_
_publ_author_name
'Takahashi, Satoshi'
'Jukurogi, Tatsuya'
'Katagiri, Toshimasa'
'Uneyama, Kenji'

_publ_section_title
;
 Isomorphic supramolecular structures via one-dimensional hydrogen
 bonding motifs in crystals of chiral difluorolactates,
 trichlorolactates and trifluorolactates
;
_journal_issue 4
_journal_name_full CrystEngComm
_journal_page_first 320
_journal_paper_doi 10.1039/b600325g
_journal_volume 8
_journal_year 2006
_chemical_absolute_configuration rmad
_chemical_formula_moiety 'C8 H12 N1, C3 H2 Cl3 O3 '
_chemical_formula_sum 'C11 H14 Cl3 N O3'
_chemical_formula_weight 314.58
_chemical_melting_point 399
_chemical_name_common (+)-(S)-1-Phenylethylammonium-(S)-3,3,3-trichlorolactate
_chemical_optical_rotation '[\a]^20^~D~= +18.62 (c = 1.3, MeOH)'
_space_group_IT_number 4
_symmetry_cell_setting monoclinic
_symmetry_Int_Tables_number 4
_symmetry_space_group_name_Hall 'P 2yb'
_symmetry_space_group_name_H-M 'P 1 21 1'
_atom_sites_solution_hydrogens geom
_atom_sites_solution_primary direct
_atom_sites_solution_secondary difmap
_audit_creation_method SHELXL-97
_audit_update_record
;
2005-12-8 CheckCIF
;
_cell_angle_alpha 90.00
_cell_angle_beta 103.890(2)
_cell_angle_gamma 90.00
_cell_formula_units_Z 2
_cell_length_a 9.2129(1)
_cell_length_b 6.6622(2)
_cell_length_c 12.5141(3)
_cell_measurement_reflns_used 2455
_cell_measurement_temperature 296(1)
_cell_measurement_theta_max 27.4
_cell_measurement_theta_min 1.7
_cell_volume 745.63(3)
_computing_cell_refinement 'PAPID-AUTO (Rigaku)'
_computing_data_collection 'RAPID-AUTO (Rigaku)'
_computing_data_reduction 'teXsan Ver. 1.11 (MSC)'
_computing_molecular_graphics 'Mercury Ver. 1.4 (Bruno et al., 2002)'
_computing_publication_material 'WinGX Ver. 1.7 (Farrugia, 1999)'
_computing_structure_refinement 'SHELXL-97 (Sheldrick, 1997)'
_computing_structure_solution 'SIR97 (Altomare et al., 1999)'
_diffrn_ambient_temperature 296(2)
_diffrn_detector_area_resol_mean 10.00
_diffrn_measured_fraction_theta_full 0.960
_diffrn_measured_fraction_theta_max 0.960
_diffrn_measurement_device_type 'Rigaku RAXIS-IV Imaging Plate'
_diffrn_measurement_method \w
_diffrn_radiation_monochromator graphite
_diffrn_radiation_type 'Mo K\a'
_diffrn_radiation_wavelength 0.71069
_diffrn_reflns_av_R_equivalents 0.027
_diffrn_reflns_av_sigmaI/netI 0.2074
_diffrn_reflns_limit_h_max 11
_diffrn_reflns_limit_h_min 0
_diffrn_reflns_limit_k_max 8
_diffrn_reflns_limit_k_min 0
_diffrn_reflns_limit_l_max 15
_diffrn_reflns_limit_l_min -16
_diffrn_reflns_number 4397
_diffrn_reflns_theta_full 27.47
_diffrn_reflns_theta_max 27.47
_diffrn_reflns_theta_min 3.35
_exptl_absorpt_coefficient_mu 0.613
_exptl_absorpt_correction_T_max 0.946
_exptl_absorpt_correction_T_min 0.912
_exptl_absorpt_correction_type integration
_exptl_absorpt_process_details
;NUMABS Higashi T. (1999)
Program for absorption correction, Rigaku Corporation, Tokyo, Japan.
;
_exptl_crystal_colour colorless
_exptl_crystal_density_diffrn 1.401
_exptl_crystal_density_method 'not measured'
_exptl_crystal_description block
_exptl_crystal_F_000 324
_exptl_crystal_size_max 0.250
_exptl_crystal_size_mid 0.130
_exptl_crystal_size_min 0.080
_refine_diff_density_max 0.394
_refine_diff_density_min -0.250
_refine_diff_density_rms 0.054
_refine_ls_abs_structure_details 'Flack H D (1983), Acta Cryst. A39, 876-881'
_refine_ls_abs_structure_Flack -0.02(16)
_refine_ls_extinction_method none
_refine_ls_goodness_of_fit_ref 1.117
_refine_ls_hydrogen_treatment mixed
_refine_ls_matrix_type full
_refine_ls_number_parameters 175
_refine_ls_number_reflns 1778
_refine_ls_number_restraints 1
_refine_ls_restrained_S_all 1.117
_refine_ls_R_factor_all 0.0726
_refine_ls_R_factor_gt 0.0607
_refine_ls_shift/su_max 0.006
_refine_ls_shift/su_mean 0.000
_refine_ls_structure_factor_coef Fsqd
_refine_ls_weighting_details 'calc w=1/[\s^2^(Fo^2^)+(0.0720P)^2^+0.4132P] where P=(Fo^2^+2Fc^2^)/3'
_refine_ls_weighting_scheme calc
_refine_ls_wR_factor_gt 0.1499
_refine_ls_wR_factor_ref 0.1562
_reflns_number_gt 1510
_reflns_number_total 1778
_reflns_threshold_expression >2sigma(I)
_cod_data_source_file b600325g.txt
_cod_data_source_block (S,S)-21
_cod_original_formula_sum 'C11 H14 Cl3 N O3 '
_cod_database_code 7203266

loop_
_symmetry_equiv_pos_as_xyz
'x, y, z'
'-x, y+1/2, -z'

loop_
_atom_site_label
_atom_site_type_symbol
_atom_site_fract_x
_atom_site_fract_y
_atom_site_fract_z
_atom_site_U_iso_or_equiv
_atom_site_adp_type
_atom_site_occupancy
_atom_site_symmetry_multiplicity
_atom_site_calc_flag
_atom_site_refinement_flags
_atom_site_disorder_assembly
_atom_site_disorder_group
C1 C 0.5203(5) 0.5189(8) 0.7932(4) 0.0498(11) Uani 1 1 d . . .
C2 C 0.6388(5) 0.6431(8) 0.7569(4) 0.0472(10) Uani 1 1 d . . .
H2 H 0.6857 0.5583 0.7106 0.057 Uiso 1 1 calc R . .
C3 C 0.7631(5) 0.7224(8) 0.8538(4) 0.0468(11) Uani 1 1 d . . .
C4 C 1.1398(9) 0.0492(13) 0.8004(7) 0.090(2) Uani 1 1 d . . .
H4A H 1.2031 0.0169 0.8712 0.080 Uiso 1 1 calc R . .
H4B H 1.1995 0.0614 0.7476 0.080 Uiso 1 1 calc R . .
H4C H 1.0673 -0.0555 0.7780 0.080 Uiso 1 1 calc R . .
C5 C 1.0606(6) 0.2452(9) 0.8077(5) 0.0558(13) Uani 1 1 d . . .
H5 H 1.1367 0.3490 0.8324 0.067 Uiso 1 1 calc R . .
C6 C 0.9579(6) 0.3146(10) 0.7000(4) 0.0547(12) Uani 1 1 d . . .
C7 C 0.8369(8) 0.2011(13) 0.6467(5) 0.0730(17) Uani 1 1 d . . .
H6 H 0.8186 0.0772 0.6751 0.080 Uiso 1 1 calc R . .
C8 C 0.7434(9) 0.2715(19) 0.5516(6) 0.096(3) Uani 1 1 d . . .
H7 H 0.6616 0.1939 0.5172 0.080 Uiso 1 1 calc R . .
C9 C 0.7653(10) 0.446(2) 0.5070(5) 0.106(4) Uani 1 1 d . . .
H8 H 0.6993 0.4906 0.4430 0.080 Uiso 1 1 calc R . .
C10 C 0.8852(11) 0.5580(15) 0.5561(7) 0.100(3) Uani 1 1 d . . .
H9 H 0.9038 0.6778 0.5236 0.080 Uiso 1 1 calc R . .
C11 C 0.9818(7) 0.4969(11) 0.6550(5) 0.0661(15) Uani 1 1 d . . .
H10 H 1.0611 0.5783 0.6899 0.080 Uiso 1 1 calc R . .
Cl1 Cl 0.59341(17) 0.29139(19) 0.85391(14) 0.0707(5) Uani 1 1 d . . .
Cl2 Cl 0.4426(3) 0.6501(4) 0.8877(2) 0.1171(9) Uani 1 1 d . . .
Cl3 Cl 0.3778(2) 0.4533(4) 0.67781(18) 0.1049(9) Uani 1 1 d . . .
N1 N 0.9731(5) 0.2248(7) 0.8919(4) 0.0451(9) Uani 1 1 d . . .
O1 O 0.5698(5) 0.8051(8) 0.6932(4) 0.0835(15) Uani 1 1 d . . .
O2 O 0.7670(5) 0.9035(6) 0.8689(5) 0.0798(15) Uani 1 1 d . . .
O3 O 0.8508(4) 0.5998(6) 0.9092(3) 0.0577(10) Uani 1 1 d . . .
H3A H 0.896(6) 0.150(9) 0.876(4) 0.040(13) Uiso 1 1 d . . .
H3B H 0.927(7) 0.340(11) 0.893(5) 0.055(17) Uiso 1 1 d . . .
H3C H 1.019(5) 0.183(7) 0.957(4) 0.029(11) Uiso 1 1 d . . .
H1 H 0.6227 0.9074 0.7416 0.050 Uiso 1 1 d . . .

loop_
_atom_site_aniso_label
_atom_site_aniso_U_11
_atom_site_aniso_U_22
_atom_site_aniso_U_33
_atom_site_aniso_U_23
_atom_site_aniso_U_13
_atom_site_aniso_U_12
C1 0.039(2) 0.052(3) 0.058(3) 0.006(2) 0.010(2) -0.001(2)
C2 0.045(2) 0.047(2) 0.047(2) 0.009(2) 0.0048(18) 0.003(2)
C3 0.043(2) 0.039(2) 0.056(3) 0.004(2) 0.007(2) 0.001(2)
C4 0.089(5) 0.093(5) 0.099(5) 0.005(4) 0.041(4) 0.044(5)
C5 0.049(3) 0.052(3) 0.063(3) 0.000(2) 0.007(2) 0.001(2)
C6 0.054(3) 0.061(3) 0.050(3) -0.003(3) 0.015(2) 0.002(3)
C7 0.080(4) 0.083(4) 0.055(3) -0.016(3) 0.014(3) -0.016(4)
C8 0.084(5) 0.149(9) 0.047(3) -0.029(5) 0.003(3) -0.010(5)
C9 0.092(5) 0.183(12) 0.041(3) 0.008(6) 0.010(3) 0.007(7)
C10 0.127(7) 0.103(7) 0.080(5) 0.039(5) 0.043(5) 0.030(6)
C11 0.064(3) 0.067(4) 0.070(4) 0.011(3) 0.021(3) 0.005(3)
Cl1 0.0641(8) 0.0489(7) 0.0962(11) 0.0251(7) 0.0138(7) -0.0032(6)
Cl2 0.1104(15) 0.1023(16) 0.167(2) -0.0297(16) 0.0880(15) 0.0094(13)
Cl3 0.0679(9) 0.1210(18) 0.1016(13) 0.0299(13) -0.0270(9) -0.0418(12)
N1 0.043(2) 0.0373(19) 0.047(2) -0.0041(18) -0.0048(17) 0.0040(19)
O1 0.072(3) 0.071(3) 0.089(3) 0.043(3) -0.018(2) -0.010(2)
O2 0.069(3) 0.0283(19) 0.127(4) -0.001(2) -0.007(3) -0.0013(17)
O3 0.061(2) 0.0394(18) 0.059(2) -0.0081(16) -0.0133(17) 0.0088(16)

loop_
_atom_type_symbol
_atom_type_description
_atom_type_scat_dispersion_real
_atom_type_scat_dispersion_imag
_atom_type_scat_source
C C 0.0033 0.0016 'International Tables Vol C Tables 4.2.6.8 and 6.1.1.4'
H H 0.0000 0.0000 'International Tables Vol C Tables 4.2.6.8 and 6.1.1.4'
Cl Cl 0.1484 0.1585 'International Tables Vol C Tables 4.2.6.8 and 6.1.1.4'
N N 0.0061 0.0033 'International Tables Vol C Tables 4.2.6.8 and 6.1.1.4'
O O 0.0106 0.0060 'International Tables Vol C Tables 4.2.6.8 and 6.1.1.4'

loop_
_geom_angle_atom_site_label_1
_geom_angle_atom_site_label_2
_geom_angle_atom_site_label_3
_geom_angle
_geom_angle_site_symmetry_1
_geom_angle_site_symmetry_3
_geom_angle_publ_flag
C2 C1 Cl1 111.7(3) . . ?
C2 C1 Cl2 111.6(4) . . ?
Cl1 C1 Cl2 108.3(3) . . ?
C2 C1 Cl3 109.8(4) . . ?
Cl1 C1 Cl3 105.9(3) . . ?
Cl2 C1 Cl3 109.4(3) . . ?
O1 C2 C1 109.2(4) . . ?
O1 C2 C3 109.4(4) . . ?
C1 C2 C3 113.6(4) . . ?
O1 C2 H2 108.2 . . ?
C1 C2 H2 108.2 . . ?
C3 C2 H2 108.2 . . ?
O2 C3 O3 125.0(5) . . ?
O2 C3 C2 116.6(5) . . ?
O3 C3 C2 118.3(4) . . ?
C5 C4 H4A 109.5 . . ?
C5 C4 H4B 109.5 . . ?
H4A C4 H4B 109.5 . . ?
C5 C4 H4C 109.5 . . ?
H4A C4 H4C 109.5 . . ?
H4B C4 H4C 109.5 . . ?
N1 C5 C4 108.5(5) . . ?
N1 C5 C6 109.2(4) . . ?
C4 C5 C6 114.6(5) . . ?
N1 C5 H5 108.1 . . ?
C4 C5 H5 108.1 . . ?
C6 C5 H5 108.1 . . ?
C11 C6 C7 118.4(6) . . ?
C11 C6 C5 120.2(6) . . ?
C7 C6 C5 121.4(6) . . ?
C8 C7 C6 119.9(8) . . ?
C8 C7 H6 120.1 . . ?
C6 C7 H6 120.1 . . ?
C9 C8 C7 122.5(8) . . ?
C9 C8 H7 118.8 . . ?
C7 C8 H7 118.8 . . ?
C8 C9 C10 118.9(8) . . ?
C8 C9 H8 120.6 . . ?
C10 C9 H8 120.6 . . ?
C9 C10 C11 121.2(9) . . ?
C9 C10 H9 119.4 . . ?
C11 C10 H9 119.4 . . ?
C6 C11 C10 119.1(7) . . ?
C6 C11 H10 120.4 . . ?
C10 C11 H10 120.4 . . ?
C5 N1 H3A 117(3) . . ?
C5 N1 H3B 106(4) . . ?
H3A N1 H3B 98(5) . . ?
C5 N1 H3C 118(3) . . ?
H3A N1 H3C 102(5) . . ?
H3B N1 H3C 113(5) . . ?
C2 O1 H1 95.0 . . ?

loop_
_geom_bond_atom_site_label_1
_geom_bond_atom_site_label_2
_geom_bond_distance
_geom_bond_site_symmetry_2
_geom_bond_publ_flag
C1 C2 1.523(7) . ?
C1 Cl1 1.756(5) . ?
C1 Cl2 1.756(6) . ?
C1 Cl3 1.757(5) . ?
C2 O1 1.401(6) . ?
C2 C3 1.547(7) . ?
C2 H2 0.9800 . ?
C3 O2 1.220(7) . ?
C3 O3 1.238(6) . ?
C4 C5 1.509(9) . ?
C4 H4A 0.9600 . ?
C4 H4B 0.9600 . ?
C4 H4C 0.9600 . ?
C5 N1 1.479(7) . ?
C5 C6 1.521(8) . ?
C5 H5 0.9800 . ?
C6 C11 1.379(9) . ?
C6 C7 1.380(9) . ?
C7 C8 1.373(11) . ?
C7 H6 0.9300 . ?
C8 C9 1.326(16) . ?
C8 H7 0.9300 . ?
C9 C10 1.353(14) . ?
C9 H8 0.9300 . ?
C10 C11 1.401(10) . ?
C10 H9 0.9300 . ?
C11 H10 0.9300 . ?
N1 H3A 0.86(6) . ?
N1 H3B 0.88(7) . ?
N1 H3C 0.86(5) . ?
O1 H1 0.960 . ?

loop_
_geom_torsion_atom_site_label_1
_geom_torsion_atom_site_label_2
_geom_torsion_atom_site_label_3
_geom_torsion_atom_site_label_4
_geom_torsion
_geom_torsion_site_symmetry_1
_geom_torsion_site_symmetry_2
_geom_torsion_site_symmetry_3
_geom_torsion_site_symmetry_4
_geom_torsion_publ_flag
Cl1 C1 C2 O1 170.2(4) . . . . ?
Cl2 C1 C2 O1 -68.4(5) . . . . ?
Cl3 C1 C2 O1 53.1(5) . . . . ?
Cl1 C1 C2 C3 -67.4(5) . . . . ?
Cl2 C1 C2 C3 54.0(5) . . . . ?
Cl3 C1 C2 C3 175.4(4) . . . . ?
O1 C2 C3 O2 10.2(7) . . . . ?
C1 C2 C3 O2 -112.0(6) . . . . ?
O1 C2 C3 O3 -169.4(5) . . . . ?
C1 C2 C3 O3 68.4(6) . . . . ?
N1 C5 C6 C11 117.3(5) . . . . ?
C4 C5 C6 C11 -120.7(7) . . . . ?
N1 C5 C6 C7 -60.8(7) . . . . ?
C4 C5 C6 C7 61.2(8) . . . . ?
C11 C6 C7 C8 -0.4(10) . . . . ?
C5 C6 C7 C8 177.7(6) . . . . ?
C6 C7 C8 C9 0.8(12) . . . . ?
C7 C8 C9 C10 0.8(14) . . . . ?
C8 C9 C10 C11 -2.8(14) . . . . ?
C7 C6 C11 C10 -1.5(9) . . . . ?
C5 C6 C11 C10 -179.6(6) . . . . ?
C9 C10 C11 C6 3.1(12) . . . . ?

loop_
_cod_related_entry_id
_cod_related_entry_database
_cod_related_entry_code
1 ChemSpider 21197842
